data_2234650
loop_
_publ_author_name
'Shahwar, Durre'
'Tahir, M. Nawaz'
'Chohan, Muhammad Mansha'
'Khan, Muhammad Akmal'
'Ahmad, Nadeem'

_publ_section_title
;
 <i>N</i>-(2-Nitrophenylcarbamothioyl)acetamide
;
_journal_coeditor_code HB6744
_journal_issue 5
_journal_name_full 'Acta Crystallographica Section E'
_journal_page_first o1578
_journal_paper_doi 10.1107/S1600536812016947
_journal_volume 68
_journal_year 2012
_chemical_formula_iupac 'C9 H9 N3 O3 S'
_chemical_formula_moiety 'C9 H9 N3 O3 S'
_chemical_formula_sum 'C9 H9 N3 O3 S'
_chemical_formula_weight 239.25
_chemical_name_systematic
;
<i>N</i>-(2-Nitrophenylcarbamothioyl)acetamide
;
_space_group_IT_number 14
_symmetry_cell_setting monoclinic
_symmetry_space_group_name_Hall '-P 2yn'
_symmetry_space_group_name_H-M 'P 1 21/n 1'
_atom_sites_solution_hydrogens geom
_atom_sites_solution_primary direct
_atom_sites_solution_secondary difmap
_audit_creation_method SHELXL-97
_cell_angle_alpha 90
_cell_angle_beta 94.8150(10)
_cell_angle_gamma 90
_cell_formula_units_Z 4
_cell_length_a 4.19920(10)
_cell_length_b 11.6081(3)
_cell_length_c 22.1035(6)
_cell_measurement_reflns_used 1969
_cell_measurement_temperature 296(2)
_cell_measurement_theta_max 28.43
_cell_measurement_theta_min 1.85
_cell_volume 1073.63(5)
_computing_cell_refinement 'SAINT (Bruker, 2009)'
_computing_data_collection 'APEX2 (Bruker, 2009)'
_computing_data_reduction 'SAINT (Bruker, 2009)'
_computing_molecular_graphics 'ORTEP-3 for Windows (Farrugia, 1997) and PLATON (Spek, 2009)'
_computing_publication_material 'WinGX (Farrugia, 1999) and PLATON (Spek, 2009)'
_computing_structure_refinement 'SHELXL97 (Sheldrick, 2008)'
_computing_structure_solution 'SHELXS97 (Sheldrick, 2008)'
_diffrn_ambient_temperature 296(2)
_diffrn_detector_area_resol_mean 7.50
_diffrn_measured_fraction_theta_full 0.998
_diffrn_measured_fraction_theta_max 0.998
_diffrn_measurement_device_type 'Bruker Kappa APEXII CCD'
_diffrn_measurement_method \w
_diffrn_radiation_monochromator graphite
_diffrn_radiation_source 'fine-focus sealed tube'
_diffrn_radiation_type MoK\a
_diffrn_radiation_wavelength 0.71073
_diffrn_reflns_av_R_equivalents 0.0291
_diffrn_reflns_av_sigmaI/netI 0.0288
_diffrn_reflns_limit_h_max 5
_diffrn_reflns_limit_h_min -5
_diffrn_reflns_limit_k_max 15
_diffrn_reflns_limit_k_min -15
_diffrn_reflns_limit_l_max 29
_diffrn_reflns_limit_l_min -29
_diffrn_reflns_number 10065
_diffrn_reflns_theta_full 28.43
_diffrn_reflns_theta_max 28.43
_diffrn_reflns_theta_min 1.85
_diffrn_standards_number 0
_exptl_absorpt_coefficient_mu 0.297
_exptl_absorpt_correction_T_max 0.965
_exptl_absorpt_correction_T_min 0.945
_exptl_absorpt_correction_type multi-scan
_exptl_absorpt_process_details '(SADABS; Bruker, 2005)'
_exptl_crystal_colour colourless
_exptl_crystal_density_diffrn 1.480
_exptl_crystal_density_method 'not measured'
_exptl_crystal_description needle
_exptl_crystal_F_000 496
_exptl_crystal_size_max 0.35
_exptl_crystal_size_mid 0.15
_exptl_crystal_size_min 0.13
_refine_diff_density_max 0.222
_refine_diff_density_min -0.218
_refine_ls_goodness_of_fit_ref 1.009
_refine_ls_hydrogen_treatment constr
_refine_ls_matrix_type full
_refine_ls_number_parameters 146
_refine_ls_number_reflns 2711
_refine_ls_number_restraints 0
_refine_ls_restrained_S_all 1.009
_refine_ls_R_factor_all 0.0594
_refine_ls_R_factor_gt 0.0387
_refine_ls_shift/su_max 0.000
_refine_ls_shift/su_mean 0.000
_refine_ls_structure_factor_coef Fsqd
_refine_ls_weighting_details 'calc w=1/[\s^2^(Fo^2^)+(0.0428P)^2^+0.3324P] where P=(Fo^2^+2Fc^2^)/3'
_refine_ls_weighting_scheme calc
_refine_ls_wR_factor_gt 0.0931
_refine_ls_wR_factor_ref 0.1051
_reflns_number_gt 1969
_reflns_number_total 2711
_reflns_threshold_expression I>2\s(I)
_cod_data_source_file hb6744.cif
_cod_data_source_block I
_cod_original_sg_symbol_H-M 'P 21/n'
_cod_database_code 2234650
_cod_database_fobs_code 2234650

loop_
_symmetry_equiv_pos_site_id
_symmetry_equiv_pos_as_xyz
1 x,y,z
2 1/2-x,1/2+y,1/2-z
3 -x,-y,-z
4 1/2+x,1/2-y,1/2+z

loop_
_atom_site_aniso_label
_atom_site_aniso_U_11
_atom_site_aniso_U_22
_atom_site_aniso_U_33
_atom_site_aniso_U_12
_atom_site_aniso_U_13
_atom_site_aniso_U_23
S1 0.0619(3) 0.0391(2) 0.0416(3) -0.0060(2) 0.0135(2) -0.0040(2)
O1 0.1231(15) 0.0614(10) 0.0455(9) 0.0175(10) -0.0028(9) 0.0020(7)
O2 0.0672(11) 0.177(2) 0.0673(11) 0.0072(12) -0.0204(9) -0.0075(12)
O3 0.0970(11) 0.0569(9) 0.0533(8) -0.0117(8) 0.0325(8) -0.0063(7)
N1 0.0646(11) 0.0792(13) 0.0381(9) 0.0208(10) 0.0014(8) -0.0132(9)
N2 0.0628(9) 0.0352(7) 0.0350(8) 0.0011(7) 0.0087(7) -0.0019(6)
N3 0.0512(8) 0.0335(7) 0.0371(7) 0.0002(6) 0.0064(6) -0.0022(6)
C1 0.0491(10) 0.0345(9) 0.0375(9) 0.0039(7) 0.0063(7) -0.0051(7)
C2 0.0500(10) 0.0498(10) 0.0401(9) 0.0066(8) 0.0066(8) -0.0085(8)
C3 0.0704(14) 0.0558(13) 0.0700(14) -0.0081(11) 0.0060(11) -0.0250(11)
C4 0.0957(18) 0.0385(11) 0.0970(19) -0.0106(11) 0.0224(15) -0.0133(12)
C5 0.0949(17) 0.0420(11) 0.0676(14) 0.0081(11) 0.0134(13) 0.0081(10)
C6 0.0704(13) 0.0411(10) 0.0488(11) 0.0069(9) -0.0004(9) -0.0004(8)
C7 0.0411(9) 0.0341(8) 0.0345(8) 0.0033(7) -0.0026(7) -0.0017(6)
C8 0.0503(10) 0.0454(10) 0.0390(9) -0.0017(8) 0.0033(8) 0.0036(8)
C9 0.0594(12) 0.0500(11) 0.0470(10) -0.0126(9) 0.0031(9) 0.0041(8)

loop_
_atom_site_type_symbol
_atom_site_label
_atom_site_fract_x
_atom_site_fract_y
_atom_site_fract_z
_atom_site_U_iso_or_equiv
_atom_site_thermal_displace_type
_atom_site_occupancy
_atom_site_disorder_group
S S1 1.09141(12) 0.18209(4) 0.01646(2) 0.0470(2) Uani 1.000 -16
O O1 1.0422(5) 0.23102(15) 0.24000(7) 0.0772(7) Uani 1.000 -16
O O2 1.4312(4) 0.3495(2) 0.25974(8) 0.1053(8) Uani 1.000 -16
O O3 0.5502(4) 0.04876(12) 0.17207(6) 0.0676(5) Uani 1.000 -16
N N1 1.1962(4) 0.31649(18) 0.22843(7) 0.0608(6) Uani 1.000 -16
N N2 0.8449(4) 0.22014(12) 0.12253(6) 0.0441(5) Uani 1.000 -16
N N3 0.7962(3) 0.03702(12) 0.08415(6) 0.0405(4) Uani 1.000 -16
C C1 0.9181(4) 0.33887(14) 0.12522(7) 0.0402(5) Uani 1.000 -16
C C2 1.0856(4) 0.38734(16) 0.17587(8) 0.0465(6) Uani 1.000 -16
C C3 1.1536(5) 0.50364(19) 0.17923(11) 0.0654(8) Uani 1.000 -16
C C4 1.0529(6) 0.57302(19) 0.13141(12) 0.0763(9) Uani 1.000 -16
C C5 0.8855(6) 0.52747(18) 0.08093(11) 0.0678(8) Uani 1.000 -16
C C6 0.8168(5) 0.41127(16) 0.07781(9) 0.0537(7) Uani 1.000 -16
C C7 0.9000(4) 0.14835(14) 0.07749(7) 0.0369(5) Uani 1.000 -16
C C8 0.6239(4) -0.00808(16) 0.12923(8) 0.0449(6) Uani 1.000 -16
C C9 0.5378(5) -0.13221(17) 0.12095(8) 0.0522(6) Uani 1.000 -16
H H2 0.75624 0.19142 0.15281 0.0529 Uiso 1.000 -16
H H3 1.26623 0.53434 0.21351 0.0785 Uiso 1.000 -16
H H3A 0.84485 -0.01078 0.05666 0.0485 Uiso 1.000 -16
H H4 1.09789 0.65145 0.13307 0.0915 Uiso 1.000 -16
H H5 0.81794 0.57530 0.04862 0.0814 Uiso 1.000 -16
H H6 0.70161 0.38146 0.04358 0.0645 Uiso 1.000 -16
H H9A 0.72667 -0.17858 0.12780 0.0784 Uiso 1.000 -16
H H9B 0.44403 -0.14442 0.08033 0.0784 Uiso 1.000 -16
H H9C 0.38729 -0.15343 0.14937 0.0784 Uiso 1.000 -16

loop_
_atom_type_symbol
_atom_type_description
_atom_type_scat_dispersion_real
_atom_type_scat_dispersion_imag
_atom_type_scat_source
C C 0.0033 0.0016 'International Tables Vol C Tables 4.2.6.8 and 6.1.1.4'
H H 0.0000 0.0000 'International Tables Vol C Tables 4.2.6.8 and 6.1.1.4'
N N 0.0061 0.0033 'International Tables Vol C Tables 4.2.6.8 and 6.1.1.4'
O O 0.0106 0.0060 'International Tables Vol C Tables 4.2.6.8 and 6.1.1.4'
S S 0.1246 0.1234 'International Tables Vol C Tables 4.2.6.8 and 6.1.1.4'

loop_
_geom_angle_atom_site_label_1
_geom_angle_atom_site_label_2
_geom_angle_atom_site_label_3
_geom_angle
_geom_angle_publ_flag
O1 N1 O2 123.61(19) no
O1 N1 C2 118.86(16) no
O2 N1 C2 117.45(19) no
C1 N2 C7 126.20(14) no
C7 N3 C8 128.50(14) no
C1 N2 H2 117.00 no
C7 N2 H2 117.00 no
C7 N3 H3A 116.00 no
C8 N3 H3A 116.00 no
N2 C1 C2 121.50(15) no
N2 C1 C6 120.62(15) no
C2 C1 C6 117.85(16) no
C1 C2 C3 121.84(18) no
N1 C2 C1 121.07(16) no
N1 C2 C3 117.09(17) no
C2 C3 C4 119.0(2) no
C3 C4 C5 120.3(2) no
C4 C5 C6 120.5(2) no
C1 C6 C5 120.45(19) no
S1 C7 N2 125.50(13) no
S1 C7 N3 118.95(12) no
N2 C7 N3 115.52(14) no
O3 C8 C9 123.00(17) no
N3 C8 C9 114.40(15) no
O3 C8 N3 122.61(17) no
C2 C3 H3 120.00 no
C4 C3 H3 120.00 no
C3 C4 H4 120.00 no
C5 C4 H4 120.00 no
C4 C5 H5 120.00 no
C6 C5 H5 120.00 no
C1 C6 H6 120.00 no
C5 C6 H6 120.00 no
C8 C9 H9A 109.00 no
C8 C9 H9B 109.00 no
C8 C9 H9C 109.00 no
H9A C9 H9B 109.00 no
H9A C9 H9C 109.00 no
H9B C9 H9C 109.00 no

loop_
_geom_bond_atom_site_label_1
_geom_bond_atom_site_label_2
_geom_bond_distance
_geom_bond_publ_flag
S1 C7 1.6737(17) no
O1 N1 1.223(3) no
O2 N1 1.219(2) no
O3 C8 1.215(2) no
N1 C2 1.467(2) no
N2 C1 1.412(2) no
N2 C7 1.333(2) no
N3 C7 1.376(2) no
N3 C8 1.383(2) no
N2 H2 0.8600 no
N3 H3A 0.8600 no
C1 C6 1.382(3) no
C1 C2 1.390(2) no
C2 C3 1.381(3) no
C3 C4 1.367(3) no
C4 C5 1.374(4) no
C5 C6 1.380(3) no
C8 C9 1.493(3) no
C3 H3 0.9300 no
C4 H4 0.9300 no
C5 H5 0.9300 no
C6 H6 0.9300 no
C9 H9A 0.9600 no
C9 H9B 0.9600 no
C9 H9C 0.9600 no

loop_
_geom_hbond_atom_site_label_D
_geom_hbond_atom_site_label_H
_geom_hbond_atom_site_label_A
_geom_hbond_site_symmetry_A
_geom_hbond_distance_DH
_geom_hbond_distance_HA
_geom_hbond_distance_DA
_geom_hbond_angle_DHA
_geom_hbond_publ_flag
N2 H2 O1 . 0.86 2.23 2.661(2) 111 yes
N2 H2 O3 . 0.86 1.93 2.630(2) 137 yes
N3 H3A S1 3_755 0.86 2.59 3.4371(14) 168 yes
C9 H9C O2 2_645 0.96 2.51 3.428(3) 161 yes

loop_
_geom_torsion_atom_site_label_1
_geom_torsion_atom_site_label_2
_geom_torsion_atom_site_label_3
_geom_torsion_atom_site_label_4
_geom_torsion
_geom_torsion_publ_flag
O1 N1 C2 C3 149.7(2) no
O1 N1 C2 C1 -30.0(3) no
O2 N1 C2 C1 153.06(19) no
O2 N1 C2 C3 -27.3(3) no
C7 N2 C1 C2 -129.53(19) no
C7 N2 C1 C6 52.2(3) no
C1 N2 C7 S1 4.5(3) no
C1 N2 C7 N3 -177.62(15) no
C8 N3 C7 N2 4.8(2) no
C7 N3 C8 O3 -2.9(3) no
C7 N3 C8 C9 177.33(16) no
C8 N3 C7 S1 -177.15(13) no
C6 C1 C2 N1 178.95(17) no
C6 C1 C2 C3 -0.7(3) no
N2 C1 C6 C5 179.21(19) no
C2 C1 C6 C5 0.9(3) no
N2 C1 C2 N1 0.7(3) no
N2 C1 C2 C3 -178.95(17) no
N1 C2 C3 C4 -179.54(19) no
C1 C2 C3 C4 0.1(3) no
C2 C3 C4 C5 0.3(3) no
C3 C4 C5 C6 0.0(4) no
C4 C5 C6 C1 -0.6(3) no

loop_
_cod_related_entry_id
_cod_related_entry_database
_cod_related_entry_code
1 ChemSpider 4104391
